data_4077396
loop_
_publ_author_name
'Bazinet, Patrick'
'Yap, Glenn P. A.'
'Richeson, Darrin S.'

_publ_section_title
;
 Metallaaziridine Complexes of Tantalum Derived from
 1,8-Bis(isopropylamino)naphthalene via \b-H Activation
;
_journal_issue 20
_journal_name_full Organometallics
_journal_page_first 4129
_journal_paper_doi 10.1021/om0105167
_journal_volume 20
_journal_year 2001
_chemical_formula_sum 'C30 H37 Cl2 N3 Ta'
_chemical_formula_weight 691.48
_chemical_name_systematic
; 
 ? 
;
_space_group_IT_number 2
_symmetry_cell_setting triclinic
_symmetry_space_group_name_Hall '-P 1'
_symmetry_space_group_name_H-M 'P -1'
_atom_sites_solution_hydrogens geom
_atom_sites_solution_primary direct
_atom_sites_solution_secondary difmap
_audit_creation_method SHELXL-97
_cell_angle_alpha 70.143(2)
_cell_angle_beta 81.021(3)
_cell_angle_gamma 80.977(3)
_cell_formula_units_Z 4
_cell_length_a 10.093(2)
_cell_length_b 16.240(2)
_cell_length_c 19.669(3)
_cell_measurement_reflns_used 'reflections from 60 data frames'
_cell_measurement_temperature 203(2)
_cell_measurement_theta_max 28.29
_cell_measurement_theta_min 1.47
_cell_volume 2976.3(8)
_computing_cell_refinement 'Bruker SMART'
_computing_data_collection 'Bruker SMART'
_computing_data_reduction 'Bruker SHELXTL'
_computing_molecular_graphics 'Bruker SHELXTL'
_computing_publication_material 'Bruker SHELXTL'
_computing_structure_refinement 'SHELXL-97 (Sheldrick, 1997)'
_computing_structure_solution 'SHELXS-97 (Sheldrick, 1990)'
_diffrn_ambient_temperature 203(2)
_diffrn_measured_fraction_theta_full 0.987
_diffrn_measured_fraction_theta_max 0.987
_diffrn_measurement_device_type 'CCD area detector'
_diffrn_measurement_method 'phi and omega scans'
_diffrn_radiation_monochromator graphite
_diffrn_radiation_source 'fine-focus sealed tube'
_diffrn_radiation_type MoK\a
_diffrn_radiation_wavelength 0.71073
_diffrn_reflns_av_R_equivalents 0.0766
_diffrn_reflns_av_sigmaI/netI 0.1791
_diffrn_reflns_limit_h_max 11
_diffrn_reflns_limit_h_min -11
_diffrn_reflns_limit_k_max 19
_diffrn_reflns_limit_k_min -17
_diffrn_reflns_limit_l_max 23
_diffrn_reflns_limit_l_min 0
_diffrn_reflns_number 23401
_diffrn_reflns_theta_full 24.71
_diffrn_reflns_theta_max 24.71
_diffrn_reflns_theta_min 1.34
_diffrn_standards_decay_% <1
_diffrn_standards_number '50 standard frames at start and end'
_exptl_absorpt_coefficient_mu 3.895
_exptl_absorpt_correction_T_max 0.928077
_exptl_absorpt_correction_T_min 0.480161
_exptl_absorpt_correction_type multi-scan
_exptl_absorpt_process_details 'Blessing,R., Acta Cryst. (1995) A51 33-38.'
_exptl_crystal_colour orange
_exptl_crystal_density_diffrn 1.543
_exptl_crystal_density_method 'not measured'
_exptl_crystal_description block
_exptl_crystal_F_000 1380
_exptl_crystal_size_max 0.4
_exptl_crystal_size_mid 0.2
_exptl_crystal_size_min 0.2
_refine_diff_density_max 1.378
_refine_diff_density_min -1.268
_refine_diff_density_rms 0.138
_refine_ls_extinction_method none
_refine_ls_goodness_of_fit_ref 1.047
_refine_ls_hydrogen_treatment mixed
_refine_ls_matrix_type full
_refine_ls_number_parameters 651
_refine_ls_number_reflns 10006
_refine_ls_number_restraints 270
_refine_ls_restrained_S_all 1.041
_refine_ls_R_factor_all 0.0885
_refine_ls_R_factor_gt 0.0442
_refine_ls_shift/su_max 0.001
_refine_ls_shift/su_mean 0.000
_refine_ls_structure_factor_coef Fsqd
_refine_ls_weighting_details 'calc w=1/[\s^2^(Fo^2^)+(0.0200P)^2^+0.0000P] where P=(Fo^2^+2Fc^2^)/3'
_refine_ls_weighting_scheme calc
_refine_ls_wR_factor_gt 0.0807
_refine_ls_wR_factor_ref 0.0848
_reflns_number_gt 5713
_reflns_number_total 10006
_reflns_threshold_expression >2sigma(I)
_cod_data_source_file om0105167.cif
_cod_data_source_block dr257
_cod_depositor_comments
;
The following automatic conversions were performed:

'_symmetry_cell_setting' value 'Triclinic' changed to 'triclinic'
according to /home/saulius/struct/CIF-dictionaries/cif_core.dic
dictionary named 'cif_core.dic' version 2.4.2 from 2011-04-26.

Automatic conversion script
Id: cif_fix_values 1715 2011-07-08 13:25:40Z adriana 
;
_cod_original_cell_volume 2976.4(8)
_cod_original_sg_symbol_H-M P-1
_cod_database_code 4077396

loop_
_symmetry_equiv_pos_as_xyz
'x, y, z'
'-x, -y, -z'

loop_
_atom_site_label
_atom_site_type_symbol
_atom_site_fract_x
_atom_site_fract_y
_atom_site_fract_z
_atom_site_U_iso_or_equiv
_atom_site_adp_type
_atom_site_occupancy
_atom_site_symmetry_multiplicity
_atom_site_calc_flag
_atom_site_refinement_flags
_atom_site_disorder_assembly
_atom_site_disorder_group
Ta1 Ta 0.07151(4) 0.64127(2) 0.26332(2) 0.03395(14) Uani 1 1 d U . .
Ta2 Ta 0.56431(4) 0.15667(2) 0.27808(2) 0.03472(14) Uani 1 1 d U . .
Cl1 Cl -0.0511(2) 0.75384(15) 0.17580(13) 0.0480(6) Uani 1 1 d U C .
Cl2 Cl 0.1122(3) 0.50690(16) 0.35780(16) 0.0632(9) Uani 1 1 d U C .
Cl3 Cl 0.4417(3) 0.27969(16) 0.20005(14) 0.0506(7) Uani 1 1 d U F .
Cl4 Cl 0.6112(3) 0.00944(16) 0.35346(16) 0.0626(9) Uani 1 1 d U F .
N1 N 0.1089(7) 0.7153(4) 0.3180(4) 0.0350(17) Uani 1 1 d U C .
N2 N 0.2509(7) 0.6615(4) 0.2212(4) 0.0344(17) Uani 1 1 d U C .
N4 N 0.6034(7) 0.2148(4) 0.3441(4) 0.0320(16) Uani 1 1 d U F .
N5 N 0.7454(8) 0.1821(5) 0.2361(4) 0.0404(17) Uani 1 1 d U F .
C1 C 0.2191(10) 0.7532(5) 0.3257(5) 0.034(2) Uani 1 1 d U . .
C2 C 0.2141(10) 0.7961(5) 0.3751(5) 0.045(3) Uani 1 1 d U C .
H2A H 0.1333 0.8014 0.4052 0.054 Uiso 1 1 calc R . .
C3 C 0.3269(11) 0.8327(6) 0.3821(6) 0.055(3) Uani 1 1 d U . .
H3A H 0.3222 0.8584 0.4188 0.066 Uiso 1 1 calc R C .
C4 C 0.4409(11) 0.8312(6) 0.3371(6) 0.053(3) Uani 1 1 d U C .
H4A H 0.5131 0.8595 0.3403 0.064 Uiso 1 1 calc R . .
C5 C 0.4532(10) 0.7881(6) 0.2857(6) 0.047(2) Uani 1 1 d U . .
C6 C 0.3385(10) 0.7465(6) 0.2798(5) 0.035(2) Uani 1 1 d U C .
C7 C 0.3587(10) 0.7021(6) 0.2259(5) 0.038(2) Uani 1 1 d U . .
C8 C 0.4804(9) 0.6997(6) 0.1825(5) 0.043(2) Uani 1 1 d U C .
H8A H 0.4914 0.6695 0.1485 0.052 Uiso 1 1 calc R . .
C9 C 0.5880(10) 0.7417(6) 0.1885(6) 0.052(3) Uani 1 1 d U . .
H9A H 0.6691 0.7407 0.1578 0.063 Uiso 1 1 calc R C .
C10 C 0.5746(11) 0.7835(6) 0.2384(6) 0.053(3) Uani 1 1 d U C .
H10A H 0.6479 0.8104 0.2421 0.063 Uiso 1 1 calc R . .
C11 C -0.0256(10) 0.7212(6) 0.3589(5) 0.050(2) Uani 1 1 d U C .
H11A H -0.0765 0.6876 0.3401 0.060 Uiso 0.60 1 calc PR A 2
C12 C -0.1067(11) 0.8121(8) 0.3388(6) 0.095(4) Uani 1 1 d U . .
H12A H -0.1375 0.8278 0.3825 0.143 Uiso 1 1 calc R C .
H12B H -0.1840 0.8110 0.3155 0.143 Uiso 1 1 calc R . .
H12C H -0.0501 0.8552 0.3057 0.143 Uiso 1 1 calc R . .
C13 C -0.0328(12) 0.6683(8) 0.4402(5) 0.082(4) Uani 1 1 d U . .
H13A H -0.0739 0.7064 0.4683 0.123 Uiso 1 1 calc R C .
H13B H 0.0575 0.6449 0.4532 0.123 Uiso 1 1 calc R . .
H13C H -0.0867 0.6201 0.4504 0.123 Uiso 1 1 calc R . .
C14 C 0.2432(10) 0.6085(6) 0.1779(5) 0.048(2) Uani 1 1 d U C .
H14A H 0.1511 0.5905 0.1942 0.057 Uiso 0.40 1 calc PR B 1
C15 C 0.2378(12) 0.6541(7) 0.0964(5) 0.072(3) Uani 1 1 d U . .
H15A H 0.3157 0.6313 0.0698 0.108 Uiso 1 1 calc R C .
H15B H 0.2382 0.7170 0.0851 0.108 Uiso 1 1 calc R . .
H15C H 0.1559 0.6429 0.0825 0.108 Uiso 1 1 calc R . .
C16 C 0.3348(11) 0.5156(6) 0.1979(7) 0.086(4) Uani 1 1 d U . .
H16A H 0.3986 0.5129 0.1562 0.129 Uiso 1 1 calc R C .
H16B H 0.2778 0.4685 0.2112 0.129 Uiso 1 1 calc R . .
H16C H 0.3835 0.5092 0.2386 0.129 Uiso 1 1 calc R . .
N3 N -0.1282(14) 0.5726(11) 0.2747(8) 0.029(2) Uani 0.40 1 d PGU C 1
C17 C -0.2367(18) 0.5750(13) 0.3296(8) 0.072(7) Uani 0.40 1 d PGU C 1
H17A H -0.2062 0.5453 0.3778 0.087 Uiso 0.40 1 calc PR C 1
H17B H -0.2707 0.6362 0.3258 0.087 Uiso 0.40 1 calc PR C 1
C18 C -0.3404(15) 0.5315(14) 0.3200(9) 0.053(3) Uani 0.40 1 d PGU C 1
H18A H -0.4235 0.5720 0.3116 0.064 Uiso 0.40 1 calc PR C 1
H18B H -0.3590 0.4812 0.3636 0.064 Uiso 0.40 1 calc PR C 1
C19 C -0.2959(17) 0.5022(14) 0.2590(10) 0.039(3) Uani 0.40 1 d PGU C 1
H19A H -0.3580 0.5288 0.2217 0.047 Uiso 0.40 1 calc PR C 1
H19B H -0.2934 0.4380 0.2738 0.047 Uiso 0.40 1 calc PR C 1
C20 C -0.1648(15) 0.5276(12) 0.2310(8) 0.035(3) Uani 0.40 1 d PGU C 1
C21 C -0.057(2) 0.5322(16) 0.1688(12) 0.033(4) Uani 0.40 1 d PU C 1
H21A H 0.0156 0.5622 0.1736 0.050 Uiso 0.40 1 calc PR C 1
H21B H -0.0941 0.5644 0.1233 0.050 Uiso 0.40 1 calc PR C 1
H21C H -0.0212 0.4730 0.1690 0.050 Uiso 0.40 1 calc PR C 1
N3' N -0.0759(9) 0.5595(7) 0.2380(5) 0.029(2) Uani 0.60 1 d PGU C 2
C17' C -0.0609(11) 0.5334(10) 0.1750(5) 0.072(7) Uani 0.60 1 d PGU C 2
H17C H -0.0504 0.5847 0.1312 0.087 Uiso 0.60 1 calc PR C 2
H17D H 0.0195 0.4908 0.1751 0.087 Uiso 0.60 1 calc PR C 2
C18' C -0.1781(12) 0.4947(9) 0.1758(5) 0.053(3) Uani 0.60 1 d PGU C 2
H18C H -0.1534 0.4337 0.1763 0.064 Uiso 0.60 1 calc PR C 2
H18D H -0.2232 0.5276 0.1323 0.064 Uiso 0.60 1 calc PR C 2
C19' C -0.2656(9) 0.4969(9) 0.2393(7) 0.039(3) Uani 0.60 1 d PGU C 2
H19C H -0.3523 0.5309 0.2259 0.047 Uiso 0.60 1 calc PR C 2
H19D H -0.2824 0.4370 0.2699 0.047 Uiso 0.60 1 calc PR C 2
C20' C -0.2025(10) 0.5370(8) 0.2777(5) 0.035(3) Uani 0.60 1 d PGU C 2
C21' C -0.2492(16) 0.5573(10) 0.3492(8) 0.033(4) Uani 0.60 1 d PU C 2
H21D H -0.3362 0.5361 0.3694 0.050 Uiso 0.60 1 calc PR C 2
H21E H -0.2570 0.6205 0.3396 0.050 Uiso 0.60 1 calc PR C 2
H21F H -0.1837 0.5283 0.3835 0.050 Uiso 0.60 1 calc PR C 2
C22 C 0.7091(9) 0.2508(5) 0.3558(5) 0.029(2) Uani 1 1 d U . .
C23 C 0.6982(10) 0.2860(5) 0.4126(5) 0.037(2) Uani 1 1 d U F .
H23A H 0.6173 0.2846 0.4438 0.045 Uiso 1 1 calc R . .
C24 C 0.8037(10) 0.3228(6) 0.4237(6) 0.049(3) Uani 1 1 d U . .
H24A H 0.7957 0.3444 0.4631 0.058 Uiso 1 1 calc R F .
C25 C 0.9212(11) 0.3278(6) 0.3768(6) 0.053(3) Uani 1 1 d U F .
H25A H 0.9916 0.3543 0.3843 0.064 Uiso 1 1 calc R . .
C26 C 0.9397(10) 0.2945(6) 0.3181(6) 0.041(2) Uani 1 1 d U . .
C27 C 0.8324(10) 0.2537(5) 0.3064(5) 0.035(2) Uani 1 1 d U F .
C28 C 0.8505(10) 0.2223(6) 0.2473(5) 0.036(2) Uani 1 1 d U . .
C29 C 0.9703(10) 0.2293(6) 0.2024(5) 0.048(2) Uani 1 1 d U F .
H29A H 0.9809 0.2079 0.1628 0.058 Uiso 1 1 calc R . .
C30 C 1.0765(11) 0.2671(7) 0.2138(6) 0.059(3) Uani 1 1 d U . .
H30A H 1.1575 0.2709 0.1826 0.071 Uiso 1 1 calc R F .
C31 C 1.0602(11) 0.2988(7) 0.2718(6) 0.061(3) Uani 1 1 d U F .
H31A H 1.1315 0.3236 0.2803 0.073 Uiso 1 1 calc R . .
C32 C 0.4700(10) 0.2047(6) 0.3868(5) 0.047(2) Uani 1 1 d U F .
H32A H 0.4237 0.1746 0.3627 0.056 Uiso 0.50 1 calc PR D 2
C33 C 0.3824(11) 0.2914(8) 0.3791(6) 0.085(4) Uani 1 1 d U . .
H33A H 0.3554 0.2977 0.4268 0.128 Uiso 1 1 calc R F .
H33B H 0.3027 0.2924 0.3568 0.128 Uiso 1 1 calc R . .
H33C H 0.4329 0.3396 0.3489 0.128 Uiso 1 1 calc R . .
C34 C 0.4702(12) 0.1427(8) 0.4646(5) 0.079(3) Uani 1 1 d U . .
H34A H 0.4291 0.1744 0.4978 0.118 Uiso 1 1 calc R F .
H34B H 0.5623 0.1199 0.4747 0.118 Uiso 1 1 calc R . .
H34C H 0.4192 0.0942 0.4711 0.118 Uiso 1 1 calc R . .
C35 C 0.7380(11) 0.1410(8) 0.1827(6) 0.065(3) Uani 1 1 d U F .
H35A H 0.6464 0.1217 0.1944 0.079 Uiso 0.50 1 calc PR E 1
C36 C 0.7381(12) 0.2067(9) 0.1047(6) 0.093(4) Uani 1 1 d U . .
H36A H 0.8152 0.1898 0.0741 0.139 Uiso 1 1 calc R F .
H36B H 0.7434 0.2655 0.1054 0.139 Uiso 1 1 calc R . .
H36C H 0.6556 0.2060 0.0853 0.139 Uiso 1 1 calc R . .
C37 C 0.8325(12) 0.0555(8) 0.1926(7) 0.101(5) Uani 1 1 d U . .
H37A H 0.8953 0.0610 0.1490 0.151 Uiso 1 1 calc R F .
H37B H 0.7800 0.0071 0.2011 0.151 Uiso 1 1 calc R . .
H37C H 0.8822 0.0443 0.2338 0.151 Uiso 1 1 calc R . .
N6 N 0.3607(12) 0.0922(9) 0.2823(7) 0.041(2) Uani 0.50 1 d PGU F 1
C38 C 0.2530(16) 0.0803(14) 0.3394(7) 0.044(4) Uani 0.50 1 d PGU F 1
H38A H 0.2156 0.1371 0.3455 0.052 Uiso 0.50 1 calc PR F 1
H38B H 0.2856 0.0414 0.3852 0.052 Uiso 0.50 1 calc PR F 1
C39 C 0.1522(14) 0.0423(14) 0.3208(8) 0.075(5) Uani 0.50 1 d PGU F 1
H39A H 0.1370 -0.0147 0.3578 0.090 Uiso 0.50 1 calc PR F 1
H39B H 0.0670 0.0810 0.3181 0.090 Uiso 0.50 1 calc PR F 1
C40 C 0.1976(14) 0.0307(13) 0.2522(8) 0.046(3) Uani 0.50 1 d PGU F 1
H40A H 0.1340 0.0640 0.2170 0.055 Uiso 0.50 1 calc PR F 1
H40B H 0.2040 -0.0318 0.2567 0.055 Uiso 0.50 1 calc PR F 1
C41 C 0.3265(13) 0.0615(12) 0.2285(7) 0.042(3) Uani 0.50 1 d PGU F 1
C42 C 0.435(2) 0.0504(16) 0.1656(12) 0.066(6) Uani 0.50 1 d PU F 1
H42A H 0.5159 0.0741 0.1677 0.099 Uiso 0.50 1 calc PR F 1
H42B H 0.4000 0.0819 0.1193 0.099 Uiso 0.50 1 calc PR F 1
H42C H 0.4556 -0.0116 0.1707 0.099 Uiso 0.50 1 calc PR F 1
N6' N 0.4193(12) 0.0936(8) 0.2363(7) 0.041(2) Uani 0.50 1 d PGU F 2
C38' C 0.4329(13) 0.0868(10) 0.1654(6) 0.044(4) Uani 0.50 1 d PGU F 2
H38C H 0.4319 0.1456 0.1289 0.052 Uiso 0.50 1 calc PR F 2
H38D H 0.5186 0.0523 0.1565 0.052 Uiso 0.50 1 calc PR F 2
C39' C 0.3231(15) 0.0448(12) 0.1607(7) 0.075(5) Uani 0.50 1 d PGU F 2
H39C H 0.3567 -0.0097 0.1495 0.090 Uiso 0.50 1 calc PR F 2
H39D H 0.2700 0.0836 0.1219 0.090 Uiso 0.50 1 calc PR F 2
C40' C 0.2416(13) 0.0255(13) 0.2287(8) 0.046(3) Uani 0.50 1 d PGU F 2
H40C H 0.1499 0.0552 0.2222 0.055 Uiso 0.50 1 calc PR F 2
H40D H 0.2365 -0.0381 0.2498 0.055 Uiso 0.50 1 calc PR F 2
C41' C 0.3011(14) 0.0557(11) 0.2755(6) 0.042(3) Uani 0.50 1 d PGU F 2
C42' C 0.254(3) 0.066(2) 0.3472(13) 0.066(6) Uani 0.50 1 d PU F 2
H42D H 0.1675 0.0432 0.3649 0.099 Uiso 0.50 1 calc PR F 2
H42E H 0.2458 0.1273 0.3432 0.099 Uiso 0.50 1 calc PR F 2
H42F H 0.3192 0.0325 0.3810 0.099 Uiso 0.50 1 calc PR F 2
C43 C 0.302(2) 0.4110(16) 0.0296(11) 0.163(9) Uani 1 1 d U . .
H43A H 0.3539 0.4500 0.0368 0.196 Uiso 1 1 calc R . .
C44 C 0.168(2) 0.4232(12) 0.0337(8) 0.128(6) Uani 1 1 d U . .
H44A H 0.1243 0.4738 0.0441 0.154 Uiso 1 1 calc R . .
C45 C 0.0859(16) 0.3659(10) 0.0236(7) 0.108(5) Uani 1 1 d U . .
H45A H -0.0086 0.3780 0.0292 0.130 Uiso 1 1 calc R . .
C46 C 0.1449(18) 0.2922(10) 0.0056(8) 0.113(5) Uani 1 1 d U . .
H46A H 0.0924 0.2549 -0.0034 0.136 Uiso 1 1 calc R . .
C47 C 0.287(2) 0.2752(12) 0.0013(8) 0.135(7) Uani 1 1 d U . .
H47A H 0.3301 0.2250 -0.0097 0.162 Uiso 1 1 calc R . .
C48 C 0.361(2) 0.3314(16) 0.0129(9) 0.155(8) Uani 1 1 d U . .
H48A H 0.4548 0.3181 0.0099 0.186 Uiso 1 1 calc R . .
C49 C 0.6569(15) 0.0783(10) 0.9678(11) 0.121(6) Uani 1 1 d U . .
H49A H 0.5763 0.1165 0.9648 0.145 Uiso 1 1 calc R . .
C50 C 0.6684(15) -0.0056(11) 1.0270(8) 0.105(5) Uani 1 1 d U . .
H50A H 0.5976 -0.0205 1.0646 0.126 Uiso 1 1 calc R . .
C51 C 0.7826(17) -0.0611(10) 1.0265(8) 0.100(4) Uani 1 1 d U . .
H51A H 0.7927 -0.1154 1.0638 0.120 Uiso 1 1 calc R . .
C52 C 0.8822(14) -0.0377(9) 0.9719(9) 0.099(5) Uani 1 1 d U . .
H52A H 0.9608 -0.0770 0.9705 0.118 Uiso 1 1 calc R . .
C53 C 0.8711(14) 0.0404(8) 0.9197(8) 0.101(4) Uani 1 1 d U . .
H53A H 0.9428 0.0539 0.8825 0.121 Uiso 1 1 calc R . .
C54 C 0.7649(16) 0.0997(8) 0.9174(8) 0.107(5) Uani 1 1 d U . .
H54A H 0.7642 0.1556 0.8816 0.128 Uiso 1 1 calc R . .
C55 C 0.5929(17) 0.5329(15) 0.5208(10) 0.092(5) Uani 1 1 d U . .
H55A H 0.6581 0.5561 0.5362 0.111 Uiso 1 1 calc R . .
C56 C 0.507(2) 0.5875(9) 0.4764(9) 0.098(5) Uani 1 1 d U . .
H56A H 0.5126 0.6486 0.4594 0.117 Uiso 1 1 calc R . .
C57 C 0.4117(19) 0.5534(14) 0.4562(8) 0.106(6) Uani 1 1 d U . .
H57A H 0.3485 0.5910 0.4259 0.127 Uiso 1 1 calc R . .
C58 C 0.9613(16) 0.0869(7) 0.4803(7) 0.078(4) Uani 1 1 d U . .
H58A H 0.9336 0.1478 0.4665 0.094 Uiso 1 1 calc R . .
C59 C 0.8911(13) 0.0326(12) 0.4646(7) 0.088(4) Uani 1 1 d U . .
H59A H 0.8147 0.0563 0.4394 0.105 Uiso 1 1 calc R . .
C60 C 0.9276(16) -0.0527(11) 0.4836(8) 0.092(5) Uani 1 1 d U . .
H60A H 0.8775 -0.0898 0.4725 0.110 Uiso 1 1 calc R . .

loop_
_atom_site_aniso_label
_atom_site_aniso_U_11
_atom_site_aniso_U_22
_atom_site_aniso_U_33
_atom_site_aniso_U_23
_atom_site_aniso_U_13
_atom_site_aniso_U_12
Ta1 0.0317(3) 0.0332(3) 0.0384(3) -0.0085(3) -0.0118(2) -0.0069(2)
Ta2 0.0359(3) 0.0378(3) 0.0332(3) -0.0113(3) -0.0101(2) -0.0061(2)
Cl1 0.0410(15) 0.0454(14) 0.0529(17) -0.0025(14) -0.0180(13) -0.0088(12)
Cl2 0.070(2) 0.0437(15) 0.071(2) 0.0074(16) -0.0383(17) -0.0219(14)
Cl3 0.0446(16) 0.0525(15) 0.0452(16) -0.0017(14) -0.0111(13) -0.0039(12)
Cl4 0.068(2) 0.0396(15) 0.081(2) -0.0059(16) -0.0383(18) -0.0098(14)
N1 0.030(4) 0.036(4) 0.043(5) -0.015(4) -0.010(3) -0.005(3)
N2 0.039(4) 0.032(4) 0.037(4) -0.015(4) -0.002(3) -0.011(3)
N4 0.042(4) 0.026(4) 0.027(4) -0.004(3) 0.001(3) -0.015(3)
N5 0.040(4) 0.042(4) 0.034(4) -0.012(4) 0.005(3) 0.000(3)
C1 0.040(5) 0.021(5) 0.040(6) -0.002(5) -0.015(4) -0.007(4)
C2 0.048(6) 0.030(5) 0.063(7) -0.017(5) -0.012(5) -0.007(5)
C3 0.058(7) 0.047(6) 0.071(8) -0.022(6) -0.032(5) -0.004(6)
C4 0.048(6) 0.042(6) 0.083(9) -0.024(6) -0.032(5) -0.014(5)
C5 0.040(6) 0.040(6) 0.057(7) -0.004(5) -0.020(5) -0.007(5)
C6 0.040(5) 0.033(6) 0.029(6) 0.001(5) -0.019(4) -0.005(5)
C7 0.031(5) 0.029(5) 0.044(6) 0.003(5) -0.010(4) -0.006(4)
C8 0.037(5) 0.049(6) 0.046(7) -0.015(6) -0.010(5) -0.008(5)
C9 0.033(6) 0.053(7) 0.065(8) -0.006(6) -0.005(5) -0.018(5)
C10 0.038(6) 0.051(7) 0.067(8) -0.004(6) -0.018(5) -0.019(6)
C11 0.046(5) 0.068(6) 0.042(5) -0.023(5) 0.001(4) -0.021(5)
C12 0.056(8) 0.143(10) 0.101(9) -0.076(8) -0.034(7) 0.052(7)
C13 0.089(10) 0.130(10) 0.037(5) -0.028(6) 0.020(6) -0.065(8)
C14 0.052(5) 0.045(6) 0.049(5) -0.022(4) -0.017(4) 0.013(4)
C15 0.098(10) 0.078(8) 0.041(5) -0.017(6) -0.008(6) -0.019(7)
C16 0.084(9) 0.036(6) 0.138(11) -0.041(7) -0.022(8) 0.030(6)
N3 0.050(6) 0.023(5) 0.007(7) 0.006(5) -0.010(4) -0.005(5)
C17 0.084(13) 0.096(16) 0.062(13) -0.053(12) 0.036(9) -0.063(13)
C18 0.061(8) 0.071(10) 0.024(8) -0.002(7) -0.011(6) -0.026(8)
C19 0.028(7) 0.044(6) 0.045(8) -0.008(7) -0.010(5) -0.011(6)
C20 0.031(7) 0.030(7) 0.043(10) -0.013(8) -0.011(5) 0.004(6)
C21 0.040(8) 0.029(9) 0.016(7) 0.010(7) -0.010(5) 0.007(7)
N3' 0.050(6) 0.023(5) 0.007(7) 0.006(5) -0.010(4) -0.005(5)
C17' 0.084(13) 0.096(16) 0.062(13) -0.053(12) 0.036(9) -0.063(13)
C18' 0.061(8) 0.071(10) 0.024(8) -0.002(7) -0.011(6) -0.026(8)
C19' 0.028(7) 0.044(6) 0.045(8) -0.008(7) -0.010(5) -0.011(6)
C20' 0.031(7) 0.030(7) 0.043(10) -0.013(8) -0.011(5) 0.004(6)
C21' 0.040(8) 0.029(9) 0.016(7) 0.010(7) -0.010(5) 0.007(7)
C22 0.040(5) 0.020(5) 0.024(5) -0.001(4) -0.008(4) -0.008(4)
C23 0.046(6) 0.026(5) 0.042(6) -0.009(5) -0.011(5) -0.010(4)
C24 0.054(6) 0.035(5) 0.069(7) -0.025(6) -0.029(5) 0.000(5)
C25 0.053(6) 0.042(6) 0.071(7) -0.008(6) -0.037(5) -0.015(5)
C26 0.040(6) 0.025(5) 0.048(6) 0.010(5) -0.013(4) -0.014(5)
C27 0.039(5) 0.019(5) 0.040(6) -0.001(5) -0.004(4) -0.003(4)
C28 0.033(5) 0.029(5) 0.035(6) 0.001(5) 0.004(4) -0.006(4)
C29 0.043(6) 0.052(6) 0.037(6) 0.001(5) 0.005(5) -0.012(5)
C30 0.032(6) 0.060(8) 0.063(8) 0.011(7) -0.010(6) -0.005(5)
C31 0.045(6) 0.055(7) 0.067(8) 0.011(6) -0.018(5) -0.017(6)
C32 0.039(5) 0.064(6) 0.040(5) -0.018(5) 0.007(4) -0.019(5)
C33 0.050(7) 0.138(9) 0.058(8) -0.037(7) -0.005(6) 0.031(7)
C34 0.081(9) 0.120(9) 0.030(5) -0.012(6) 0.008(6) -0.041(7)
C35 0.049(6) 0.108(8) 0.055(5) -0.048(5) 0.000(5) -0.007(5)
C36 0.064(9) 0.167(11) 0.051(5) -0.042(7) 0.001(6) -0.015(8)
C37 0.089(9) 0.140(9) 0.121(10) -0.108(9) -0.047(8) 0.033(8)
N6 0.052(6) 0.042(5) 0.022(7) 0.007(6) -0.016(4) -0.008(5)
C38 0.055(9) 0.038(10) 0.039(8) -0.011(9) -0.001(6) -0.017(8)
C39 0.054(10) 0.132(15) 0.055(9) -0.038(11) -0.014(6) -0.030(9)
C40 0.017(9) 0.055(7) 0.074(9) -0.029(9) -0.015(5) 0.003(8)
C41 0.037(7) 0.048(8) 0.040(10) -0.008(10) -0.009(6) -0.014(6)
C42 0.070(13) 0.068(13) 0.052(11) -0.019(11) 0.017(9) -0.007(10)
N6' 0.052(6) 0.042(5) 0.022(7) 0.007(6) -0.016(4) -0.008(5)
C38' 0.055(9) 0.038(10) 0.039(8) -0.011(9) -0.001(6) -0.017(8)
C39' 0.054(10) 0.132(15) 0.055(9) -0.038(11) -0.014(6) -0.030(9)
C40' 0.017(9) 0.055(7) 0.074(9) -0.029(9) -0.015(5) 0.003(8)
C41' 0.037(7) 0.048(8) 0.040(10) -0.008(10) -0.009(6) -0.014(6)
C42' 0.070(13) 0.068(13) 0.052(11) -0.019(11) 0.017(9) -0.007(10)
C43 0.213(19) 0.21(2) 0.089(14) -0.031(15) -0.072(19) -0.063(17)
C44 0.213(19) 0.118(12) 0.053(10) -0.023(10) -0.038(15) -0.002(13)
C45 0.117(12) 0.110(12) 0.058(10) 0.012(9) 0.005(9) 0.001(8)
C46 0.157(14) 0.102(11) 0.069(10) -0.007(9) -0.027(12) -0.014(10)
C47 0.166(15) 0.158(15) 0.065(10) -0.039(11) -0.027(15) 0.052(13)
C48 0.118(13) 0.25(3) 0.077(13) -0.016(16) -0.048(11) 0.006(12)
C49 0.072(9) 0.108(11) 0.195(19) -0.078(10) -0.027(9) 0.030(9)
C50 0.097(10) 0.156(13) 0.091(11) -0.080(10) 0.023(9) -0.045(9)
C51 0.125(13) 0.094(10) 0.073(10) -0.002(8) -0.033(8) -0.022(8)
C52 0.077(9) 0.067(8) 0.139(15) -0.019(8) -0.025(8) 0.009(7)
C53 0.093(10) 0.074(8) 0.125(12) -0.027(8) 0.023(9) -0.025(7)
C54 0.125(12) 0.058(8) 0.126(13) -0.009(8) -0.044(9) 0.003(7)
C55 0.087(11) 0.138(14) 0.080(13) -0.066(12) 0.016(7) -0.051(10)
C56 0.146(16) 0.047(8) 0.077(12) -0.024(9) 0.051(9) 0.000(9)
C57 0.111(14) 0.122(14) 0.053(10) -0.010(11) -0.025(9) 0.059(11)
C58 0.111(13) 0.041(7) 0.055(9) 0.000(7) 0.009(8) 0.017(6)
C59 0.059(9) 0.139(11) 0.059(9) -0.029(11) -0.022(7) 0.016(9)
C60 0.105(12) 0.115(9) 0.092(12) -0.073(11) 0.003(10) -0.046(10)

loop_
_atom_type_symbol
_atom_type_description
_atom_type_scat_dispersion_real
_atom_type_scat_dispersion_imag
_atom_type_scat_source
C C 0.0033 0.0016 'International Tables Vol C Tables 4.2.6.8 and 6.1.1.4'
H H 0.0000 0.0000 'International Tables Vol C Tables 4.2.6.8 and 6.1.1.4'
N N 0.0061 0.0033 'International Tables Vol C Tables 4.2.6.8 and 6.1.1.4'
Cl Cl 0.1484 0.1585 'International Tables Vol C Tables 4.2.6.8 and 6.1.1.4'
Ta Ta -0.7052 6.5227 'International Tables Vol C Tables 4.2.6.8 and 6.1.1.4'

loop_
_geom_angle_atom_site_label_1
_geom_angle_atom_site_label_2
_geom_angle_atom_site_label_3
_geom_angle
_geom_angle_site_symmetry_1
_geom_angle_site_symmetry_3
N2 Ta1 N1 81.0(3) . .
N2 Ta1 C14 37.1(3) . .
N1 Ta1 C14 118.1(3) . .
N2 Ta1 N3' 128.9(3) . .
N1 Ta1 N3' 150.1(3) . .
C14 Ta1 N3' 91.8(3) . .
N2 Ta1 Cl2 100.5(2) . .
N1 Ta1 Cl2 94.7(2) . .
C14 Ta1 Cl2 95.9(2) . .
N3' Ta1 Cl2 81.2(3) . .
N2 Ta1 Cl1 100.1(2) . .
N1 Ta1 Cl1 97.2(2) . .
C14 Ta1 Cl1 95.1(2) . .
N3' Ta1 Cl1 79.0(3) . .
Cl2 Ta1 Cl1 157.56(9) . .
N2 Ta1 N3 150.4(4) . .
N1 Ta1 N3 128.6(4) . .
C14 Ta1 N3 113.3(4) . .
N3' Ta1 N3 21.6(4) . .
Cl2 Ta1 N3 77.8(4) . .
Cl1 Ta1 N3 79.9(4) . .
N2 Ta1 C11 114.8(3) . .
N1 Ta1 C11 33.9(3) . .
C14 Ta1 C11 151.9(3) . .
N3' Ta1 C11 116.3(3) . .
Cl2 Ta1 C11 90.5(2) . .
Cl1 Ta1 C11 88.8(2) . .
N3 Ta1 C11 94.8(4) . .
N5 Ta2 N4 81.3(3) . .
N5 Ta2 N6' 127.2(4) . .
N4 Ta2 N6' 151.3(4) . .
N5 Ta2 Cl4 99.6(2) . .
N4 Ta2 Cl4 97.6(2) . .
N6' Ta2 Cl4 81.9(3) . .
N5 Ta2 Cl3 99.2(2) . .
N4 Ta2 Cl3 97.6(2) . .
N6' Ta2 Cl3 76.7(3) . .
Cl4 Ta2 Cl3 157.39(9) . .
N5 Ta2 C35 36.6(3) . .
N4 Ta2 C35 117.9(3) . .
N6' Ta2 C35 90.6(4) . .
Cl4 Ta2 C35 93.6(3) . .
Cl3 Ta2 C35 94.0(3) . .
N5 Ta2 N6 151.0(4) . .
N4 Ta2 N6 127.6(4) . .
N6' Ta2 N6 24.1(4) . .
Cl4 Ta2 N6 77.1(3) . .
Cl3 Ta2 N6 80.4(3) . .
C35 Ta2 N6 114.4(4) . .
N5 Ta2 C32 117.0(3) . .
N4 Ta2 C32 35.7(3) . .
N6' Ta2 C32 115.8(4) . .
Cl4 Ta2 C32 91.3(2) . .
Cl3 Ta2 C32 91.3(2) . .
C35 Ta2 C32 153.6(3) . .
N6 Ta2 C32 92.0(4) . .
C1 N1 C11 124.2(7) . .
C1 N1 Ta1 137.9(6) . .
C11 N1 Ta1 97.9(5) . .
C7 N2 C14 129.4(8) . .
C7 N2 Ta1 141.6(6) . .
C14 N2 Ta1 88.9(5) . .
C22 N4 C32 127.9(7) . .
C22 N4 Ta2 138.6(6) . .
C32 N4 Ta2 93.4(5) . .
C28 N5 C35 130.8(8) . .
C28 N5 Ta2 139.1(6) . .
C35 N5 Ta2 90.1(6) . .
C2 C1 C6 119.5(8) . .
C2 C1 N1 123.0(9) . .
C6 C1 N1 117.5(8) . .
C1 C2 C3 121.6(10) . .
C4 C3 C2 120.7(10) . .
C3 C4 C5 120.5(9) . .
C4 C5 C10 121.7(9) . .
C4 C5 C6 119.3(9) . .
C10 C5 C6 119.0(9) . .
C1 C6 C7 125.4(8) . .
C1 C6 C5 118.2(8) . .
C7 C6 C5 116.4(9) . .
C8 C7 N2 122.5(8) . .
C8 C7 C6 121.1(8) . .
N2 C7 C6 116.3(8) . .
C7 C8 C9 121.2(9) . .
C10 C9 C8 120.0(9) . .
C9 C10 C5 122.3(9) . .
N1 C11 C12 115.8(9) . .
N1 C11 C13 115.0(9) . .
C12 C11 C13 116.1(9) . .
N1 C11 Ta1 48.2(4) . .
C12 C11 Ta1 122.9(7) . .
C13 C11 Ta1 119.4(7) . .
N2 C14 C15 117.8(8) . .
N2 C14 C16 115.6(8) . .
C15 C14 C16 114.0(8) . .
N2 C14 Ta1 53.9(4) . .
C15 C14 Ta1 121.2(7) . .
C16 C14 Ta1 120.6(7) . .
C20 N3 C17 108.0 . .
C20 N3 Ta1 130.0(8) . .
C17 N3 Ta1 121.9(8) . .
C18 C17 N3 108.0 . .
C17 C18 C19 108.0 . .
C18 C19 C20 108.0 . .
N3 C20 C19 108.0 . .
N3 C20 C21 108.4(14) . .
C19 C20 C21 143.3(14) . .
C20' N3' C17' 108.0 . .
C20' N3' Ta1 126.3(6) . .
C17' N3' Ta1 125.3(6) . .
C18' C17' N3' 108.0 . .
C17' C18' C19' 108.0 . .
C20' C19' C18' 108.0 . .
C19' C20' N3' 108.0 . .
C19' C20' C21' 131.3(9) . .
N3' C20' C21' 120.7(9) . .
N4 C22 C23 121.5(8) . .
N4 C22 C27 118.4(7) . .
C23 C22 C27 120.1(8) . .
C24 C23 C22 121.3(9) . .
C23 C24 C25 119.6(9) . .
C24 C25 C26 122.5(9) . .
C31 C26 C25 121.7(9) . .
C31 C26 C27 119.3(9) . .
C25 C26 C27 119.1(9) . .
C28 C27 C26 118.7(9) . .
C28 C27 C22 123.8(8) . .
C26 C27 C22 117.4(8) . .
C29 C28 C27 119.9(9) . .
C29 C28 N5 121.5(9) . .
C27 C28 N5 118.6(8) . .
C28 C29 C30 122.1(10) . .
C31 C30 C29 118.8(10) . .
C30 C31 C26 121.2(10) . .
N4 C32 C33 113.4(8) . .
N4 C32 C34 115.6(8) . .
C33 C32 C34 114.0(8) . .
N4 C32 Ta2 50.9(4) . .
C33 C32 Ta2 121.8(7) . .
C34 C32 Ta2 123.0(7) . .
N5 C35 C37 113.1(9) . .
N5 C35 C36 113.1(9) . .
C37 C35 C36 116.5(9) . .
N5 C35 Ta2 53.2(4) . .
C37 C35 Ta2 120.8(9) . .
C36 C35 Ta2 121.3(8) . .
C38 N6 C41 108.0 . .
C38 N6 Ta2 125.3(7) . .
C41 N6 Ta2 126.7(7) . .
N6 C38 C39 108.0 . .
C40 C39 C38 108.0 . .
C39 C40 C41 108.0 . .
C40 C41 N6 108.0 . .
C40 C41 C42 130.8(12) . .
N6 C41 C42 120.0(12) . .
C38' N6' C41' 108.0 . .
C38' N6' Ta2 125.1(7) . .
C41' N6' Ta2 126.9(7) . .
C39' C38' N6' 108.0 . .
C38' C39' C40' 108.0 . .
C41' C40' C39' 108.0 . .
C40' C41' N6' 108.0 . .
C40' C41' C42' 132.9(14) . .
N6' C41' C42' 118.4(14) . .
C44 C43 C48 113(2) . .
C43 C44 C45 125(2) . .
C46 C45 C44 119.9(17) . .
C45 C46 C47 117.5(16) . .
C48 C47 C46 120.1(19) . .
C47 C48 C43 124(2) . .
C54 C49 C50 118.7(14) . .
C51 C50 C49 118.6(15) . .
C52 C51 C50 119.3(15) . .
C53 C52 C51 121.0(14) . .
C54 C53 C52 123.7(15) . .
C53 C54 C49 118.5(15) . .
C57 C55 C56 121.3(14) 2_666 .
C55 C56 C57 118.6(14) . .
C55 C57 C56 120.0(14) 2_666 .
C59 C58 C60 119.5(11) . 2_756
C60 C59 C58 121.3(12) . .
C59 C60 C58 119.2(12) . 2_756

loop_
_geom_bond_atom_site_label_1
_geom_bond_atom_site_label_2
_geom_bond_distance
_geom_bond_site_symmetry_2
Ta1 N2 1.899(7) .
Ta1 N1 1.972(6) .
Ta1 C14 2.349(10) .
Ta1 N3' 2.350(7) .
Ta1 Cl2 2.363(3) .
Ta1 Cl1 2.378(2) .
Ta1 N3 2.398(11) .
Ta1 C11 2.620(9) .
Ta2 N5 1.931(8) .
Ta2 N4 1.961(6) .
Ta2 N6' 2.298(8) .
Ta2 Cl4 2.365(3) .
Ta2 Cl3 2.369(2) .
Ta2 C35 2.411(10) .
Ta2 N6 2.427(9) .
Ta2 C32 2.520(9) .
N1 C1 1.404(10) .
N1 C11 1.474(11) .
N2 C7 1.387(11) .
N2 C14 1.418(9) .
N4 C22 1.377(10) .
N4 C32 1.472(11) .
N5 C28 1.409(11) .
N5 C35 1.439(10) .
C1 C2 1.366(11) .
C1 C6 1.402(13) .
C2 C3 1.409(13) .
C3 C4 1.340(14) .
C4 C5 1.395(12) .
C5 C10 1.427(14) .
C5 C6 1.466(13) .
C6 C7 1.447(11) .
C7 C8 1.384(12) .
C8 C9 1.410(12) .
C9 C10 1.350(12) .
C11 C12 1.526(13) .
C11 C13 1.532(13) .
C14 C15 1.527(12) .
C14 C16 1.599(11) .
N3 C20 1.4200 .
N3 C17 1.4200 .
C17 C18 1.4200 .
C18 C19 1.4200 .
C19 C20 1.4200 .
C20 C21 1.50(2) .
N3' C20' 1.4200 .
N3' C17' 1.4200 .
C17' C18' 1.4200 .
C18' C19' 1.4200 .
C19' C20' 1.4200 .
C20' C21' 1.538(15) .
C22 C23 1.402(10) .
C22 C27 1.450(13) .
C23 C24 1.379(12) .
C24 C25 1.380(13) .
C25 C26 1.408(12) .
C26 C31 1.397(14) .
C26 C27 1.438(12) .
C27 C28 1.399(11) .
C28 C29 1.376(13) .
C29 C30 1.398(13) .
C30 C31 1.381(13) .
C32 C33 1.515(13) .
C32 C34 1.520(13) .
C35 C37 1.528(14) .
C35 C36 1.544(15) .
N6 C38 1.4200 .
N6 C41 1.4200 .
C38 C39 1.4200 .
C39 C40 1.4200 .
C40 C41 1.4200 .
C41 C42 1.56(2) .
N6' C38' 1.4200 .
N6' C41' 1.4200 .
C38' C39' 1.4200 .
C39' C40' 1.4200 .
C40' C41' 1.4200 .
C41' C42' 1.47(2) .
C43 C44 1.33(2) .
C43 C48 1.45(2) .
C44 C45 1.42(2) .
C45 C46 1.382(17) .
C46 C47 1.41(2) .
C47 C48 1.36(2) .
C49 C54 1.357(19) .
C49 C50 1.462(19) .
C50 C51 1.348(18) .
C51 C52 1.347(18) .
C52 C53 1.335(17) .
C53 C54 1.319(16) .
C55 C57 1.326(18) 2_666
C55 C56 1.330(19) .
C56 C57 1.35(2) .
C57 C55 1.326(18) 2_666
C58 C59 1.351(16) .
C58 C60 1.362(16) 2_756
C59 C60 1.314(16) .
C60 C58 1.362(16) 2_756
